data_7109127
loop_
_publ_author_name
'Meital Boterashvili'
'Tanya Shirman'
'Sidney R. Cohen'
'Guennadi Evmenenko'
'Pulak Dutta'
'Petr Milko'
'Gregory Leitus'
'Michal Lahav'
'Milko E. van der Boom'

_publ_section_title
;
 Interfacial halogen bonding probed using force spectroscopy
;
_journal_name_full Chem.Commun.
_journal_page_first 3531
_journal_paper_doi 10.1039/c3cc40378e
_journal_volume 49
_journal_year 2013
_chemical_formula_moiety '2(C51 H44 F10 N2 O), 2(C H Cl3), 2(I3), I'
_chemical_formula_sum 'C104 H90 Cl6 F20 I7 N4 O2'
_chemical_formula_weight 2908.80
_chemical_name_systematic
;
?
;
_space_group_IT_number 2
_symmetry_cell_setting triclinic
_symmetry_space_group_name_Hall '-P 1'
_symmetry_space_group_name_H-M 'P -1'
_atom_sites_solution_hydrogens geom
_atom_sites_solution_primary direct
_atom_sites_solution_secondary difmap
_audit_creation_method SHELXL-97
_cell_angle_alpha 81.88(2)
_cell_angle_beta 77.72(4)
_cell_angle_gamma 68.69(3)
_cell_formula_units_Z 2
_cell_length_a 15.433(3)
_cell_length_b 19.544(4)
_cell_length_c 20.069(4)
_cell_measurement_reflns_used 35209
_cell_measurement_temperature 120(2)
_cell_measurement_theta_max 27.48
_cell_measurement_theta_min 1.91
_cell_volume 5497(2)
_computing_cell_refinement 'Bruker Apex2'
_computing_data_collection 'Bruker Apex2'
_computing_data_reduction 'Bruker Apex2'
_computing_molecular_graphics 'Bruker SHELXTL'
_computing_publication_material 'Bruker SHELXTL'
_computing_structure_refinement 'SHELXL-97 (Sheldrick, 1997)'
_computing_structure_solution 'SHELXS-97 (Sheldrick, 1990)'
_diffrn_ambient_temperature 120(2)
_diffrn_measured_fraction_theta_full 0.956
_diffrn_measured_fraction_theta_max 0.956
_diffrn_measurement_device_type 'Bruker KappaApexII CCD'
_diffrn_measurement_method 'phi and omega scans'
_diffrn_radiation_monochromator graphite
_diffrn_radiation_source 'fine-focus sealed tube'
_diffrn_radiation_type MoK\a
_diffrn_radiation_wavelength 0.71073
_diffrn_reflns_av_R_equivalents 0.0249
_diffrn_reflns_av_sigmaI/netI 0.0674
_diffrn_reflns_limit_h_max 20
_diffrn_reflns_limit_h_min -19
_diffrn_reflns_limit_k_max 25
_diffrn_reflns_limit_k_min -23
_diffrn_reflns_limit_l_max 14
_diffrn_reflns_limit_l_min -26
_diffrn_reflns_number 35209
_diffrn_reflns_theta_full 27.48
_diffrn_reflns_theta_max 27.48
_diffrn_reflns_theta_min 2.61
_exptl_absorpt_coefficient_mu 2.205
_exptl_absorpt_correction_T_max 0.9783
_exptl_absorpt_correction_T_min 0.8977
_exptl_absorpt_correction_type multi-scan
_exptl_absorpt_process_details 'Bruker Apex2'
_exptl_crystal_colour orange
_exptl_crystal_density_diffrn 1.757
_exptl_crystal_density_method 'not measured'
_exptl_crystal_description plate
_exptl_crystal_F_000 2822
_exptl_crystal_size_max 0.05
_exptl_crystal_size_mid 0.05
_exptl_crystal_size_min 0.01
_refine_diff_density_max 2.150
_refine_diff_density_min -1.108
_refine_diff_density_rms 0.137
_refine_ls_extinction_method none
_refine_ls_goodness_of_fit_ref 1.040
_refine_ls_hydrogen_treatment constr
_refine_ls_matrix_type full
_refine_ls_number_parameters 1315
_refine_ls_number_reflns 24079
_refine_ls_number_restraints 0
_refine_ls_restrained_S_all 1.040
_refine_ls_R_factor_all 0.0979
_refine_ls_R_factor_gt 0.0485
_refine_ls_shift/su_max 0.002
_refine_ls_shift/su_mean 0.000
_refine_ls_structure_factor_coef Fsqd
_refine_ls_weighting_details 'calc w=1/[\s^2^(Fo^2^)+(0.0359P)^2^+23.6076P] where P=(Fo^2^+2Fc^2^)/3'
_refine_ls_weighting_scheme calc
_refine_ls_wR_factor_gt 0.0993
_refine_ls_wR_factor_ref 0.1230
_reflns_number_gt 15552
_reflns_number_total 24079
_reflns_threshold_expression >2sigma(I)
_cod_data_source_file c3cc40378e.txt
_cod_data_source_block v165
_cod_original_cell_volume 5496.7(22)
_cod_original_sg_symbol_Hall -P1
_cod_original_sg_symbol_H-M P-1
_cod_database_code 7109127

loop_
_symmetry_equiv_pos_as_xyz
'x, y, z'
'-x, -y, -z'

loop_
_atom_site_label
_atom_site_type_symbol
_atom_site_fract_x
_atom_site_fract_y
_atom_site_fract_z
_atom_site_U_iso_or_equiv
_atom_site_adp_type
_atom_site_occupancy
_atom_site_symmetry_multiplicity
_atom_site_calc_flag
_atom_site_refinement_flags
F1 F 0.4199(3) 0.2497(2) -0.0914(3) 0.0710(16) Uani 1 1 d .
F2 F 0.4982(4) 0.1038(3) -0.0981(3) 0.099(2) Uani 1 1 d .
F3 F 0.4114(4) 0.0134(2) -0.0222(3) 0.0742(16) Uani 1 1 d .
F4 F 0.2472(3) 0.0703(2) 0.0639(2) 0.0528(11) Uani 1 1 d .
F5 F 0.1654(3) 0.2166(2) 0.0703(2) 0.0424(10) Uani 1 1 d .
F6 F 0.4399(3) 0.2538(2) 0.0993(2) 0.0441(10) Uani 1 1 d .
F7 F 0.5107(3) 0.1072(2) 0.0989(3) 0.0637(15) Uani 1 1 d .
F8 F 0.4058(3) 0.0243(2) 0.1648(3) 0.0658(15) Uani 1 1 d .
F9 F 0.2302(3) 0.0903(2) 0.2351(3) 0.0581(13) Uani 1 1 d .
F10 F 0.1589(3) 0.2368(2) 0.2375(2) 0.0461(11) Uani 1 1 d .
O1 O 0.1416(3) 0.7287(2) 0.06594(19) 0.0219(8) Uani 1 1 d .
N1 N 0.1120(3) 0.5980(2) -0.0022(2) 0.0190(10) Uani 1 1 d .
N2 N 0.1547(3) 0.6079(2) 0.1870(2) 0.0183(10) Uani 1 1 d .
C1 C 0.3743(5) 0.2073(4) -0.0515(4) 0.0467(19) Uani 1 1 d .
C2 C 0.4166(6) 0.1315(4) -0.0561(5) 0.058(2) Uani 1 1 d .
C3 C 0.3716(6) 0.0862(4) -0.0179(4) 0.048(2) Uani 1 1 d .
C4 C 0.2890(5) 0.1152(4) 0.0253(4) 0.0395(17) Uani 1 1 d .
C5 C 0.2478(4) 0.1906(3) 0.0280(4) 0.0323(15) Uani 1 1 d .
C6 C 0.2903(4) 0.2396(3) -0.0095(3) 0.0309(14) Uani 1 1 d .
C7 C 0.2418(4) 0.3184(3) -0.0021(3) 0.0287(14) Uani 1 1 d .
H7 H 0.1778 0.3327 0.0203 0.034 Uiso 1 1 calc R
C8 C 0.2764(4) 0.3723(3) -0.0228(3) 0.0274(13) Uani 1 1 d .
H8 H 0.3403 0.3602 -0.0451 0.033 Uiso 1 1 calc R
C9 C 0.2200(4) 0.4497(3) -0.0127(3) 0.0259(13) Uani 1 1 d .
C10 C 0.2570(4) 0.5055(3) -0.0380(3) 0.0268(13) Uani 1 1 d .
H10 H 0.3214 0.4928 -0.0592 0.032 Uiso 1 1 calc R
C11 C 0.2023(4) 0.5782(3) -0.0327(3) 0.0253(13) Uani 1 1 d .
H11 H 0.2291 0.6150 -0.0511 0.030 Uiso 1 1 calc R
C12 C 0.1256(4) 0.4731(3) 0.0213(3) 0.0310(14) Uani 1 1 d .
H12 H 0.0975 0.4376 0.0418 0.037 Uiso 1 1 calc R
C13 C 0.0744(4) 0.5458(3) 0.0253(3) 0.0295(14) Uani 1 1 d .
H13 H 0.0105 0.5603 0.0480 0.035 Uiso 1 1 calc R
C14 C 0.0457(4) 0.6755(3) -0.0021(3) 0.0226(12) Uani 1 1 d .
H14A H 0.0175 0.6871 0.0459 0.027 Uiso 1 1 calc R
H14B H -0.0063 0.6792 -0.0256 0.027 Uiso 1 1 calc R
C15 C 0.3871(4) 0.2150(3) 0.1352(3) 0.0307(14) Uani 1 1 d .
C16 C 0.4244(4) 0.1397(4) 0.1340(4) 0.0387(17) Uani 1 1 d .
C17 C 0.3713(5) 0.0974(3) 0.1674(4) 0.0409(18) Uani 1 1 d .
C18 C 0.2823(5) 0.1310(4) 0.2023(4) 0.0397(17) Uani 1 1 d .
C19 C 0.2466(4) 0.2062(3) 0.2029(3) 0.0317(14) Uani 1 1 d .
C20 C 0.2973(4) 0.2516(3) 0.1703(3) 0.0262(13) Uani 1 1 d .
C21 C 0.2530(4) 0.3309(3) 0.1731(3) 0.0254(13) Uani 1 1 d .
H21 H 0.1862 0.3491 0.1863 0.031 Uiso 1 1 calc R
C22 C 0.2955(4) 0.3809(3) 0.1593(3) 0.0248(13) Uani 1 1 d .
H22 H 0.3616 0.3649 0.1428 0.030 Uiso 1 1 calc R
C23 C 0.2448(4) 0.4596(3) 0.1683(3) 0.0208(12) Uani 1 1 d .
C24 C 0.2954(4) 0.5060(3) 0.1677(3) 0.0277(13) Uani 1 1 d .
H24 H 0.3625 0.4868 0.1600 0.033 Uiso 1 1 calc R
C25 C 0.2491(4) 0.5790(3) 0.1781(3) 0.0259(13) Uani 1 1 d .
H25 H 0.2844 0.6097 0.1791 0.031 Uiso 1 1 calc R
C26 C 0.1463(4) 0.4915(3) 0.1782(3) 0.0275(14) Uani 1 1 d .
H26 H 0.1090 0.4619 0.1789 0.033 Uiso 1 1 calc R
C27 C 0.1035(4) 0.5648(3) 0.1870(3) 0.0273(13) Uani 1 1 d .
H27 H 0.0366 0.5859 0.1932 0.033 Uiso 1 1 calc R
C28 C 0.1024(4) 0.6865(3) 0.2023(3) 0.0189(11) Uani 1 1 d .
H28A H 0.0451 0.7049 0.1810 0.023 Uiso 1 1 calc R
H28B H 0.0815 0.6890 0.2523 0.023 Uiso 1 1 calc R
C29 C 0.2126(4) 0.8513(3) 0.0131(3) 0.0240(13) Uani 1 1 d .
C30 C 0.1641(4) 0.8194(3) -0.0267(3) 0.0198(11) Uani 1 1 d .
C31 C 0.1456(4) 0.8493(3) -0.0916(3) 0.0233(12) Uani 1 1 d .
H31 H 0.1658 0.8894 -0.1113 0.028 Uiso 1 1 calc R
C32 C 0.0987(4) 0.8235(3) -0.1294(3) 0.0215(12) Uani 1 1 d .
C33 C 0.0717(4) 0.7639(3) -0.1002(3) 0.0214(12) Uani 1 1 d .
H33 H 0.0413 0.7440 -0.1250 0.026 Uiso 1 1 calc R
C34 C 0.0881(4) 0.7328(3) -0.0354(3) 0.0201(11) Uani 1 1 d .
C35 C 0.1335(4) 0.7609(3) 0.0007(3) 0.0195(11) Uani 1 1 d .
C36 C 0.1717(4) 0.7612(3) 0.1087(3) 0.0202(12) Uani 1 1 d .
C37 C 0.1585(4) 0.7361(3) 0.1776(3) 0.0189(11) Uani 1 1 d .
C38 C 0.1900(4) 0.7639(3) 0.2240(3) 0.0237(12) Uani 1 1 d .
H38 H 0.1819 0.7463 0.2707 0.028 Uiso 1 1 calc R
C39 C 0.2330(4) 0.8169(3) 0.2042(3) 0.0248(13) Uani 1 1 d .
C40 C 0.2406(4) 0.8427(3) 0.1353(3) 0.0244(13) Uani 1 1 d .
H40 H 0.2682 0.8797 0.1209 0.029 Uiso 1 1 calc R
C41 C 0.2097(4) 0.8168(3) 0.0866(3) 0.0211(12) Uani 1 1 d .
C42 C 0.3166(4) 0.8384(4) -0.0217(3) 0.0309(14) Uani 1 1 d .
H42A H 0.3517 0.7854 -0.0226 0.046 Uiso 1 1 calc R
H42B H 0.3455 0.8607 0.0040 0.046 Uiso 1 1 calc R
H42C H 0.3182 0.8609 -0.0686 0.046 Uiso 1 1 calc R
C43 C 0.1582(5) 0.9351(3) 0.0159(3) 0.0334(15) Uani 1 1 d .
H43A H 0.1580 0.9583 -0.0307 0.050 Uiso 1 1 calc R
H43B H 0.1891 0.9566 0.0408 0.050 Uiso 1 1 calc R
H43C H 0.0930 0.9435 0.0393 0.050 Uiso 1 1 calc R
C44 C 0.0686(4) 0.8655(3) -0.1964(3) 0.0252(13) Uani 1 1 d .
C45 C 0.1491(5) 0.8864(4) -0.2421(3) 0.0384(16) Uani 1 1 d .
H45A H 0.1291 0.9111 -0.2852 0.058 Uiso 1 1 calc R
H45B H 0.2044 0.8418 -0.2517 0.058 Uiso 1 1 calc R
H45C H 0.1654 0.9197 -0.2189 0.058 Uiso 1 1 calc R
C46 C -0.0167(5) 0.9344(4) -0.1780(4) 0.0439(18) Uani 1 1 d .
H46A H -0.0390 0.9609 -0.2197 0.066 Uiso 1 1 calc R
H46B H 0.0015 0.9664 -0.1544 0.066 Uiso 1 1 calc R
H46C H -0.0673 0.9203 -0.1479 0.066 Uiso 1 1 calc R
C47 C 0.0395(5) 0.8189(4) -0.2372(3) 0.0361(16) Uani 1 1 d .
H47A H -0.0166 0.8092 -0.2110 0.054 Uiso 1 1 calc R
H47B H 0.0914 0.7721 -0.2458 0.054 Uiso 1 1 calc R
H47C H 0.0252 0.8457 -0.2809 0.054 Uiso 1 1 calc R
C48 C 0.2652(5) 0.8450(3) 0.2579(3) 0.0312(14) Uani 1 1 d .
C49 C 0.3342(5) 0.7818(4) 0.2933(4) 0.0434(18) Uani 1 1 d .
H49A H 0.3044 0.7455 0.3140 0.065 Uiso 1 1 calc R
H49B H 0.3526 0.8004 0.3290 0.065 Uiso 1 1 calc R
H49C H 0.3904 0.7586 0.2599 0.065 Uiso 1 1 calc R
C50 C 0.1779(5) 0.8807(4) 0.3126(4) 0.0459(18) Uani 1 1 d .
H50A H 0.1306 0.9204 0.2905 0.069 Uiso 1 1 calc R
H50B H 0.1973 0.9007 0.3467 0.069 Uiso 1 1 calc R
H50C H 0.1507 0.8433 0.3350 0.069 Uiso 1 1 calc R
C51 C 0.3089(7) 0.9037(5) 0.2278(4) 0.061(2) Uani 1 1 d .
H51A H 0.3647 0.8828 0.1933 0.091 Uiso 1 1 calc R
H51B H 0.3274 0.9210 0.2643 0.091 Uiso 1 1 calc R
H51C H 0.2626 0.9452 0.2066 0.091 Uiso 1 1 calc R
F11 F 0.1275(4) 0.1879(2) 0.7125(2) 0.0576(12) Uani 1 1 d .
F12 F 0.2092(4) 0.0441(2) 0.6902(3) 0.0781(17) Uani 1 1 d .
F13 F 0.3580(4) -0.0001(2) 0.5862(3) 0.0850(19) Uani 1 1 d .
F14 F 0.4200(4) 0.1009(3) 0.5055(3) 0.0727(15) Uani 1 1 d .
F15 F 0.3391(3) 0.2444(2) 0.5264(2) 0.0551(12) Uani 1 1 d .
F16 F 0.3663(3) 0.1496(3) 0.7933(3) 0.0758(16) Uani 1 1 d .
F17 F 0.4411(3) 0.0062(3) 0.7702(3) 0.087(2) Uani 1 1 d .
F18 F 0.5651(3) -0.0388(2) 0.6547(3) 0.0834(19) Uani 1 1 d .
F19 F 0.6087(3) 0.0609(3) 0.5582(3) 0.0726(16) Uani 1 1 d .
F20 F 0.5314(3) 0.2044(2) 0.5776(3) 0.0570(12) Uani 1 1 d .
O2 O 0.1848(3) 0.6702(2) 0.6432(2) 0.0226(8) Uani 1 1 d .
N3 N 0.0580(3) 0.5771(3) 0.6529(2) 0.0231(10) Uani 1 1 d .
N4 N 0.2967(4) 0.5355(3) 0.7357(3) 0.0350(14) Uani 1 1 d .
C61 C 0.2000(6) 0.1680(4) 0.6608(4) 0.0465(19) Uani 1 1 d .
C62 C 0.2411(7) 0.0942(4) 0.6510(4) 0.053(2) Uani 1 1 d .
C63 C 0.3165(7) 0.0716(4) 0.5977(5) 0.056(2) Uani 1 1 d .
C64 C 0.3474(6) 0.1228(4) 0.5565(4) 0.052(2) Uani 1 1 d .
C65 C 0.3031(5) 0.1964(4) 0.5675(4) 0.0432(18) Uani 1 1 d .
C66 C 0.2287(5) 0.2218(4) 0.6200(4) 0.0377(17) Uani 1 1 d .
C67 C 0.1838(5) 0.2990(3) 0.6374(4) 0.0343(15) Uani 1 1 d .
H67 H 0.1556 0.3077 0.6838 0.041 Uiso 1 1 calc R
C68 C 0.1792(5) 0.3580(3) 0.5935(3) 0.0314(14) Uani 1 1 d .
H68 H 0.2047 0.3510 0.5465 0.038 Uiso 1 1 calc R
C69 C 0.1359(4) 0.4334(3) 0.6158(3) 0.0297(14) Uani 1 1 d .
C70 C 0.1122(4) 0.4492(3) 0.6838(3) 0.0275(13) Uani 1 1 d .
H70 H 0.1226 0.4101 0.7185 0.033 Uiso 1 1 calc R
C71 C 0.0736(4) 0.5210(3) 0.7015(3) 0.0263(13) Uani 1 1 d .
H71 H 0.0579 0.5311 0.7483 0.032 Uiso 1 1 calc R
C72 C 0.1175(5) 0.4932(4) 0.5673(3) 0.0347(15) Uani 1 1 d .
H72 H 0.1327 0.4849 0.5201 0.042 Uiso 1 1 calc R
C73 C 0.0780(4) 0.5637(3) 0.5870(3) 0.0295(14) Uani 1 1 d .
H73 H 0.0646 0.6037 0.5534 0.035 Uiso 1 1 calc R
C74 C 0.0073(4) 0.6525(3) 0.6781(3) 0.0246(13) Uani 1 1 d .
H74A H 0.0269 0.6540 0.7216 0.029 Uiso 1 1 calc R
H74B H -0.0614 0.6613 0.6880 0.029 Uiso 1 1 calc R
C75 C 0.4255(5) 0.1293(5) 0.7344(5) 0.058(2) Uani 1 1 d .
C76 C 0.4637(5) 0.0560(5) 0.7240(6) 0.062(3) Uani 1 1 d .
C77 C 0.5263(5) 0.0331(4) 0.6648(6) 0.060(3) Uani 1 1 d .
C78 C 0.5493(5) 0.0831(4) 0.6160(5) 0.052(2) Uani 1 1 d .
C79 C 0.5076(5) 0.1574(4) 0.6274(5) 0.047(2) Uani 1 1 d .
C80 C 0.4453(5) 0.1824(4) 0.6873(5) 0.049(2) Uani 1 1 d .
C81 C 0.4011(6) 0.2606(5) 0.7038(6) 0.066(3) Uani 1 1 d .
H81 H 0.3577 0.2693 0.7457 0.079 Uiso 1 1 calc R
C82 C 0.4123(6) 0.3139(5) 0.6722(5) 0.065(2) Uani 1 1 d .
H82 H 0.4528 0.3069 0.6290 0.078 Uiso 1 1 calc R
C83 C 0.3672(6) 0.3934(5) 0.6947(5) 0.058(2) Uani 1 1 d .
C84 C 0.3035(6) 0.4099(4) 0.7553(5) 0.064(3) Uani 1 1 d .
H84 H 0.2844 0.3723 0.7828 0.077 Uiso 1 1 calc R
C85 C 0.2656(6) 0.4855(4) 0.7770(5) 0.052(2) Uani 1 1 d .
H85 H 0.2213 0.4984 0.8181 0.063 Uiso 1 1 calc R
C86 C 0.3922(6) 0.4461(4) 0.6568(6) 0.063(3) Uani 1 1 d .
H86 H 0.4340 0.4355 0.6144 0.076 Uiso 1 1 calc R
C87 C 0.3585(5) 0.5162(4) 0.6780(5) 0.0466(19) Uani 1 1 d .
H87 H 0.3800 0.5526 0.6505 0.056 Uiso 1 1 calc R
C88 C 0.2646(4) 0.6115(3) 0.7608(3) 0.0292(14) Uani 1 1 d .
H88A H 0.1947 0.6304 0.7719 0.035 Uiso 1 1 calc R
H88B H 0.2889 0.6079 0.8034 0.035 Uiso 1 1 calc R
C89 C 0.2274(4) 0.7799(3) 0.5482(3) 0.0298(14) Uani 1 1 d .
C90 C 0.1272(4) 0.7806(3) 0.5703(3) 0.0247(13) Uani 1 1 d .
C91 C 0.0484(4) 0.8344(3) 0.5486(3) 0.0254(13) Uani 1 1 d .
H91 H 0.0568 0.8758 0.5206 0.031 Uiso 1 1 calc R
C92 C -0.0416(4) 0.8304(3) 0.5660(3) 0.0285(14) Uani 1 1 d .
C93 C -0.0513(4) 0.7681(3) 0.6042(3) 0.0271(13) Uani 1 1 d .
H93 H -0.1112 0.7621 0.6136 0.033 Uiso 1 1 calc R
C94 C 0.0247(4) 0.7137(3) 0.6293(3) 0.0245(13) Uani 1 1 d .
C95 C 0.1121(4) 0.7223(3) 0.6127(3) 0.0206(12) Uani 1 1 d .
C96 C 0.2530(4) 0.6963(3) 0.6532(3) 0.0210(12) Uani 1 1 d .
C97 C 0.2962(4) 0.6653(3) 0.7106(3) 0.0224(12) Uani 1 1 d .
C98 C 0.3653(4) 0.6896(3) 0.7224(3) 0.0283(14) Uani 1 1 d .
H98 H 0.3960 0.6684 0.7605 0.034 Uiso 1 1 calc R
C99 C 0.3911(4) 0.7448(3) 0.6792(3) 0.0282(13) Uani 1 1 d .
C100 C 0.3449(4) 0.7742(3) 0.6240(3) 0.0266(13) Uani 1 1 d .
H100 H 0.3608 0.8120 0.5945 0.032 Uiso 1 1 calc R
C101 C 0.2766(4) 0.7506(3) 0.6101(3) 0.0225(12) Uani 1 1 d .
C102 C 0.2778(5) 0.7250(4) 0.4910(3) 0.0399(17) Uani 1 1 d .
H10A H 0.2766 0.6759 0.5086 0.060 Uiso 1 1 calc R
H10B H 0.3434 0.7229 0.4766 0.060 Uiso 1 1 calc R
H10C H 0.2449 0.7416 0.4517 0.060 Uiso 1 1 calc R
C103 C 0.2311(5) 0.8562(4) 0.5199(4) 0.0420(17) Uani 1 1 d .
H10D H 0.2016 0.8718 0.4790 0.063 Uiso 1 1 calc R
H10E H 0.2971 0.8537 0.5079 0.063 Uiso 1 1 calc R
H10F H 0.1971 0.8917 0.5546 0.063 Uiso 1 1 calc R
C104 C -0.1267(5) 0.8947(3) 0.5457(3) 0.0347(16) Uani 1 1 d .
C105 C -0.1409(6) 0.9598(4) 0.5862(4) 0.0470(19) Uani 1 1 d .
H10G H -0.1517 0.9457 0.6352 0.070 Uiso 1 1 calc R
H10H H -0.1956 1.0016 0.5748 0.070 Uiso 1 1 calc R
H10I H -0.0843 0.9739 0.5744 0.070 Uiso 1 1 calc R
C106 C -0.1082(6) 0.9170(4) 0.4691(4) 0.0473(19) Uani 1 1 d .
H10J H -0.0551 0.9353 0.4589 0.071 Uiso 1 1 calc R
H10K H -0.1647 0.9559 0.4565 0.071 Uiso 1 1 calc R
H10L H -0.0928 0.8742 0.4429 0.071 Uiso 1 1 calc R
C107 C -0.2165(5) 0.8759(4) 0.5626(4) 0.049(2) Uani 1 1 d .
H10M H -0.2070 0.8321 0.5394 0.073 Uiso 1 1 calc R
H10N H -0.2685 0.9174 0.5471 0.073 Uiso 1 1 calc R
H10O H -0.2320 0.8660 0.6121 0.073 Uiso 1 1 calc R
C108 C 0.4649(5) 0.7731(4) 0.6950(4) 0.0386(17) Uani 1 1 d .
C109 C 0.5455(5) 0.7097(4) 0.7211(4) 0.0469(19) Uani 1 1 d .
H10P H 0.5745 0.6729 0.6870 0.070 Uiso 1 1 calc R
H10Q H 0.5208 0.6870 0.7640 0.070 Uiso 1 1 calc R
H10R H 0.5930 0.7286 0.7289 0.070 Uiso 1 1 calc R
C110 C 0.4171(6) 0.8278(6) 0.7503(7) 0.090(4) Uani 1 1 d .
H11A H 0.4650 0.8411 0.7653 0.136 Uiso 1 1 calc R
H11B H 0.3841 0.8054 0.7892 0.136 Uiso 1 1 calc R
H11C H 0.3717 0.8722 0.7317 0.136 Uiso 1 1 calc R
C111 C 0.5090(7) 0.8098(6) 0.6313(6) 0.084(4) Uani 1 1 d .
H11D H 0.5595 0.8231 0.6422 0.125 Uiso 1 1 calc R
H11E H 0.4605 0.8542 0.6159 0.125 Uiso 1 1 calc R
H11F H 0.5352 0.7755 0.5949 0.125 Uiso 1 1 calc R
I1 I 0.14258(4) 0.30869(3) 0.84119(3) 0.02811(19) Uani 0.6479(12) 1 d P
I2 I 0.97524(8) 0.40201(6) 0.14406(5) 0.0266(3) Uani 0.3521(12) 1 d P
I3 I 0.51188(3) 0.40643(3) -0.18155(2) 0.03964(12) Uani 1 1 d .
I4 I 0.54617(3) 0.39000(2) -0.04225(2) 0.02840(9) Uani 1 1 d .
I5 I 0.57749(3) 0.37564(3) 0.09712(2) 0.03467(11) Uani 1 1 d .
I6 I 0.18722(3) 0.39996(3) 0.37059(2) 0.03872(11) Uani 1 1 d .
I7 I 0.11451(3) 0.56199(2) 0.38246(2) 0.02878(10) Uani 1 1 d .
I8 I 0.04603(3) 0.71347(3) 0.41231(2) 0.03819(11) Uani 1 1 d .
C121 C 0.3778(5) 0.4598(5) 0.4247(4) 0.051(2) Uani 1 1 d .
H121 H 0.3257 0.4408 0.4252 0.061 Uiso 1 1 calc R
Cl1 Cl 0.40734(16) 0.49572(16) 0.34196(15) 0.0820(8) Uani 1 1 d .
Cl2 Cl 0.47511(19) 0.38561(13) 0.44723(14) 0.0778(7) Uani 1 1 d .
Cl3 Cl 0.3388(2) 0.52485(17) 0.48475(19) 0.1121(13) Uani 1 1 d .
C122 C 0.1301(5) 0.1209(4) 0.8731(4) 0.0479(19) Uani 1 1 d .
H122 H 0.1375 0.1677 0.8498 0.058 Uiso 1 1 calc R
Cl4 Cl 0.04416(15) 0.10288(13) 0.84070(13) 0.0673(6) Uani 1 1 d .
Cl5 Cl 0.09468(14) 0.13092(11) 0.96096(11) 0.0564(5) Uani 1 1 d .
Cl6 Cl 0.23883(14) 0.04832(13) 0.85587(12) 0.0673(6) Uani 1 1 d .

loop_
_atom_site_aniso_label
_atom_site_aniso_U_11
_atom_site_aniso_U_22
_atom_site_aniso_U_33
_atom_site_aniso_U_23
_atom_site_aniso_U_13
_atom_site_aniso_U_12
F1 0.073(3) 0.037(3) 0.078(4) -0.011(2) 0.042(3) -0.018(2)
F2 0.093(4) 0.043(3) 0.117(5) -0.026(3) 0.064(4) -0.012(3)
F3 0.080(4) 0.022(2) 0.105(4) -0.023(2) 0.014(3) -0.008(2)
F4 0.055(3) 0.025(2) 0.076(3) -0.001(2) -0.001(2) -0.018(2)
F5 0.034(2) 0.030(2) 0.062(3) -0.0020(19) 0.0017(19) -0.0158(17)
F6 0.031(2) 0.033(2) 0.066(3) -0.012(2) 0.0160(19) -0.0198(17)
F7 0.034(2) 0.037(2) 0.113(4) -0.029(3) 0.024(2) -0.0153(19)
F8 0.054(3) 0.023(2) 0.112(4) -0.018(2) 0.018(3) -0.017(2)
F9 0.054(3) 0.031(2) 0.083(3) -0.003(2) 0.023(2) -0.026(2)
F10 0.042(2) 0.031(2) 0.057(3) -0.0103(19) 0.0226(19) -0.0169(18)
O1 0.033(2) 0.024(2) 0.015(2) 0.0016(16) -0.0040(16) -0.0186(18)
N1 0.019(2) 0.021(2) 0.018(2) 0.0036(19) -0.0012(18) -0.011(2)
N2 0.021(2) 0.019(2) 0.017(2) 0.0005(18) -0.0043(18) -0.0090(19)
C1 0.055(5) 0.031(4) 0.050(5) -0.008(3) 0.010(4) -0.020(4)
C2 0.061(5) 0.038(4) 0.061(6) -0.020(4) 0.021(4) -0.013(4)
C3 0.054(5) 0.024(4) 0.063(5) -0.013(4) -0.001(4) -0.010(3)
C4 0.047(4) 0.029(4) 0.044(4) 0.001(3) -0.003(3) -0.019(3)
C5 0.027(3) 0.027(3) 0.042(4) -0.004(3) -0.004(3) -0.008(3)
C6 0.035(4) 0.024(3) 0.033(4) -0.003(3) -0.003(3) -0.012(3)
C7 0.028(3) 0.025(3) 0.032(4) -0.005(3) -0.003(3) -0.008(3)
C8 0.030(3) 0.026(3) 0.027(3) -0.001(3) -0.004(3) -0.012(3)
C9 0.030(3) 0.029(3) 0.021(3) -0.002(2) -0.003(2) -0.014(3)
C10 0.024(3) 0.025(3) 0.029(3) 0.001(3) -0.003(2) -0.009(3)
C11 0.020(3) 0.027(3) 0.031(3) -0.001(3) -0.001(2) -0.012(3)
C12 0.033(3) 0.025(3) 0.036(4) 0.005(3) 0.002(3) -0.018(3)
C13 0.024(3) 0.032(4) 0.033(4) 0.005(3) 0.000(3) -0.017(3)
C14 0.022(3) 0.021(3) 0.025(3) -0.001(2) -0.003(2) -0.009(2)
C15 0.030(3) 0.028(3) 0.039(4) -0.007(3) 0.003(3) -0.019(3)
C16 0.026(3) 0.029(4) 0.061(5) -0.017(3) 0.006(3) -0.011(3)
C17 0.041(4) 0.018(3) 0.062(5) -0.009(3) 0.004(3) -0.013(3)
C18 0.041(4) 0.026(4) 0.054(5) -0.005(3) 0.007(3) -0.021(3)
C19 0.033(4) 0.028(3) 0.035(4) -0.006(3) 0.003(3) -0.014(3)
C20 0.030(3) 0.024(3) 0.027(3) -0.005(3) 0.000(2) -0.013(3)
C21 0.023(3) 0.028(3) 0.025(3) -0.006(3) 0.001(2) -0.009(3)
C22 0.023(3) 0.025(3) 0.027(3) -0.001(2) -0.006(2) -0.009(3)
C23 0.024(3) 0.020(3) 0.020(3) 0.000(2) -0.005(2) -0.009(2)
C24 0.020(3) 0.027(3) 0.038(4) 0.000(3) -0.008(3) -0.010(3)
C25 0.026(3) 0.022(3) 0.034(4) -0.001(3) -0.004(3) -0.014(3)
C26 0.028(3) 0.021(3) 0.042(4) 0.000(3) -0.011(3) -0.015(3)
C27 0.023(3) 0.026(3) 0.034(4) 0.000(3) -0.009(3) -0.009(3)
C28 0.021(3) 0.017(3) 0.019(3) -0.001(2) -0.003(2) -0.008(2)
C29 0.033(3) 0.022(3) 0.020(3) 0.002(2) 0.002(2) -0.018(3)
C30 0.023(3) 0.020(3) 0.019(3) -0.003(2) 0.000(2) -0.010(2)
C31 0.029(3) 0.021(3) 0.021(3) 0.001(2) -0.002(2) -0.012(3)
C32 0.022(3) 0.023(3) 0.014(3) 0.000(2) 0.003(2) -0.005(2)
C33 0.023(3) 0.023(3) 0.019(3) -0.005(2) -0.001(2) -0.009(2)
C34 0.020(3) 0.018(3) 0.022(3) -0.002(2) -0.003(2) -0.007(2)
C35 0.023(3) 0.017(3) 0.018(3) 0.000(2) -0.004(2) -0.007(2)
C36 0.022(3) 0.017(3) 0.024(3) -0.003(2) -0.004(2) -0.008(2)
C37 0.020(3) 0.017(3) 0.020(3) -0.001(2) -0.002(2) -0.008(2)
C38 0.029(3) 0.023(3) 0.021(3) -0.001(2) -0.006(2) -0.010(3)
C39 0.034(3) 0.017(3) 0.026(3) -0.001(2) -0.010(3) -0.010(3)
C40 0.030(3) 0.022(3) 0.028(3) 0.001(2) -0.006(2) -0.017(3)
C41 0.024(3) 0.020(3) 0.021(3) -0.001(2) -0.003(2) -0.010(2)
C42 0.031(3) 0.035(4) 0.025(3) 0.004(3) 0.005(3) -0.017(3)
C43 0.060(4) 0.025(3) 0.023(3) 0.004(3) -0.010(3) -0.024(3)
C44 0.031(3) 0.025(3) 0.017(3) 0.002(2) -0.002(2) -0.008(3)
C45 0.046(4) 0.051(4) 0.021(3) 0.009(3) -0.001(3) -0.026(4)
C46 0.046(4) 0.038(4) 0.035(4) 0.002(3) -0.010(3) -0.001(3)
C47 0.054(4) 0.036(4) 0.023(3) 0.000(3) -0.014(3) -0.018(3)
C48 0.047(4) 0.030(3) 0.028(4) -0.001(3) -0.010(3) -0.024(3)
C49 0.050(4) 0.049(4) 0.043(4) -0.005(4) -0.018(3) -0.025(4)
C50 0.060(5) 0.038(4) 0.042(4) -0.013(3) -0.013(4) -0.015(4)
C51 0.107(7) 0.073(6) 0.038(5) 0.003(4) -0.022(4) -0.070(6)
F11 0.097(4) 0.034(2) 0.048(3) 0.003(2) -0.015(3) -0.029(2)
F12 0.151(5) 0.029(2) 0.061(3) 0.012(2) -0.039(3) -0.032(3)
F13 0.139(5) 0.024(2) 0.081(4) -0.011(2) -0.050(4) 0.004(3)
F14 0.072(3) 0.051(3) 0.073(4) -0.020(3) -0.013(3) 0.010(3)
F15 0.044(3) 0.045(3) 0.066(3) -0.015(2) -0.002(2) -0.004(2)
F16 0.058(3) 0.047(3) 0.106(5) -0.021(3) 0.012(3) -0.008(2)
F17 0.049(3) 0.045(3) 0.150(6) -0.010(3) 0.026(3) -0.020(2)
F18 0.052(3) 0.033(3) 0.153(6) -0.029(3) 0.026(3) -0.017(2)
F19 0.053(3) 0.048(3) 0.111(5) -0.034(3) 0.016(3) -0.018(2)
F20 0.052(3) 0.040(3) 0.077(4) -0.014(2) -0.013(2) -0.008(2)
O2 0.027(2) 0.017(2) 0.026(2) 0.0038(16) -0.0114(17) -0.0088(17)
N3 0.023(3) 0.022(3) 0.026(3) 0.001(2) -0.010(2) -0.008(2)
N4 0.039(3) 0.023(3) 0.056(4) 0.013(3) -0.033(3) -0.017(2)
C61 0.072(6) 0.034(4) 0.041(5) 0.001(3) -0.029(4) -0.017(4)
C62 0.096(7) 0.027(4) 0.041(5) 0.004(3) -0.036(5) -0.015(4)
C63 0.083(6) 0.022(4) 0.065(6) -0.001(4) -0.049(5) 0.001(4)
C64 0.050(5) 0.040(5) 0.058(5) -0.021(4) -0.022(4) 0.008(4)
C65 0.053(5) 0.028(4) 0.048(5) 0.001(3) -0.025(4) -0.006(3)
C66 0.049(4) 0.024(3) 0.044(4) -0.003(3) -0.029(3) -0.005(3)
C67 0.037(4) 0.025(3) 0.045(4) -0.007(3) -0.017(3) -0.007(3)
C68 0.041(4) 0.026(3) 0.033(4) -0.002(3) -0.018(3) -0.011(3)
C69 0.029(3) 0.027(3) 0.038(4) -0.002(3) -0.015(3) -0.010(3)
C70 0.030(3) 0.027(3) 0.027(3) 0.004(3) -0.013(3) -0.009(3)
C71 0.029(3) 0.032(3) 0.020(3) 0.004(3) -0.004(2) -0.015(3)
C72 0.050(4) 0.031(4) 0.024(4) 0.001(3) -0.013(3) -0.012(3)
C73 0.043(4) 0.028(3) 0.018(3) 0.001(3) -0.011(3) -0.011(3)
C74 0.028(3) 0.022(3) 0.026(3) 0.002(2) -0.008(2) -0.010(3)
C75 0.026(4) 0.047(5) 0.099(7) -0.022(5) -0.004(4) -0.009(4)
C76 0.028(4) 0.043(5) 0.114(8) -0.013(5) 0.001(4) -0.016(4)
C77 0.029(4) 0.031(4) 0.119(8) -0.022(5) -0.005(4) -0.009(3)
C78 0.024(4) 0.038(4) 0.093(7) -0.020(4) -0.007(4) -0.007(3)
C79 0.033(4) 0.038(4) 0.079(6) -0.012(4) -0.020(4) -0.013(3)
C80 0.024(4) 0.032(4) 0.097(7) -0.024(4) -0.027(4) 0.002(3)
C81 0.059(6) 0.042(5) 0.109(8) -0.004(5) -0.051(6) -0.012(4)
C82 0.054(5) 0.065(6) 0.081(7) -0.001(5) -0.028(5) -0.019(5)
C83 0.041(5) 0.067(6) 0.069(6) -0.004(5) -0.026(4) -0.013(4)
C84 0.073(6) 0.039(4) 0.117(8) 0.051(5) -0.081(6) -0.045(4)
C85 0.057(5) 0.042(4) 0.079(6) 0.027(4) -0.049(4) -0.031(4)
C86 0.064(6) 0.038(5) 0.092(7) -0.008(5) -0.034(5) -0.009(4)
C87 0.031(4) 0.035(4) 0.073(6) -0.014(4) -0.016(4) -0.003(3)
C88 0.035(3) 0.029(3) 0.031(4) 0.005(3) -0.015(3) -0.017(3)
C89 0.039(4) 0.031(3) 0.017(3) 0.007(3) -0.007(3) -0.012(3)
C90 0.039(4) 0.021(3) 0.017(3) -0.004(2) -0.008(2) -0.012(3)
C91 0.035(3) 0.020(3) 0.020(3) 0.004(2) -0.009(2) -0.007(3)
C92 0.038(4) 0.023(3) 0.023(3) -0.003(2) -0.014(3) -0.003(3)
C93 0.032(3) 0.025(3) 0.027(3) -0.002(3) -0.011(3) -0.010(3)
C94 0.035(3) 0.021(3) 0.022(3) -0.001(2) -0.012(2) -0.010(3)
C95 0.026(3) 0.017(3) 0.018(3) -0.005(2) -0.007(2) -0.003(2)
C96 0.021(3) 0.021(3) 0.022(3) -0.003(2) -0.005(2) -0.007(2)
C97 0.028(3) 0.023(3) 0.020(3) 0.003(2) -0.011(2) -0.011(2)
C98 0.033(3) 0.025(3) 0.030(4) 0.007(3) -0.016(3) -0.012(3)
C99 0.024(3) 0.027(3) 0.034(4) 0.000(3) -0.005(3) -0.011(3)
C100 0.026(3) 0.020(3) 0.030(3) 0.006(2) -0.001(2) -0.009(3)
C101 0.023(3) 0.025(3) 0.017(3) 0.000(2) -0.001(2) -0.007(2)
C102 0.042(4) 0.054(5) 0.024(4) 0.001(3) -0.007(3) -0.018(4)
C103 0.049(4) 0.042(4) 0.037(4) 0.019(3) -0.011(3) -0.024(4)
C104 0.045(4) 0.022(3) 0.033(4) -0.003(3) -0.020(3) 0.001(3)
C105 0.058(5) 0.028(4) 0.046(5) -0.006(3) -0.021(4) 0.004(3)
C106 0.063(5) 0.034(4) 0.039(4) -0.001(3) -0.028(4) 0.000(4)
C107 0.044(4) 0.038(4) 0.065(5) 0.000(4) -0.029(4) -0.004(3)
C108 0.035(4) 0.035(4) 0.054(5) 0.004(3) -0.017(3) -0.019(3)
C109 0.033(4) 0.057(5) 0.060(5) 0.007(4) -0.015(3) -0.026(4)
C110 0.038(5) 0.080(7) 0.174(12) -0.075(8) -0.028(6) -0.016(5)
C111 0.073(6) 0.103(8) 0.108(8) 0.057(6) -0.049(6) -0.074(6)
I1 0.0331(4) 0.0257(3) 0.0253(3) 0.0039(2) 0.0009(2) -0.0153(3)
I2 0.0366(7) 0.0357(7) 0.0166(6) -0.0022(5) -0.0028(4) -0.0239(5)
I3 0.0324(2) 0.0577(3) 0.0344(3) -0.0061(2) -0.01065(18) -0.0183(2)
I4 0.0237(2) 0.0338(2) 0.0290(2) 0.00016(17) -0.00501(15) -0.01213(17)
I5 0.0327(2) 0.0497(3) 0.0278(2) 0.00362(19) -0.00487(17) -0.0239(2)
I6 0.0333(2) 0.0414(3) 0.0462(3) -0.0112(2) -0.00877(19) -0.0144(2)
I7 0.0292(2) 0.0394(2) 0.0216(2) -0.00017(17) -0.00734(15) -0.01553(18)
I8 0.0491(3) 0.0391(3) 0.0288(2) -0.00312(19) -0.00576(19) -0.0184(2)
C121 0.039(4) 0.064(5) 0.056(5) -0.017(4) -0.003(4) -0.021(4)
Cl1 0.0504(13) 0.099(2) 0.094(2) 0.0254(16) -0.0193(13) -0.0317(13)
Cl2 0.0800(17) 0.0565(14) 0.0752(17) -0.0085(12) -0.0119(13) 0.0022(12)
Cl3 0.091(2) 0.092(2) 0.146(3) -0.075(2) -0.051(2) 0.0175(16)
C122 0.039(4) 0.039(4) 0.058(5) 0.004(4) 0.003(4) -0.013(3)
Cl4 0.0507(12) 0.0719(15) 0.0821(17) -0.0034(13) -0.0017(11) -0.0308(11)
Cl5 0.0510(12) 0.0416(11) 0.0596(13) -0.0056(9) 0.0097(9) -0.0062(9)
Cl6 0.0404(11) 0.0715(15) 0.0654(15) -0.0035(12) 0.0172(10) -0.0057(10)

loop_
_atom_type_symbol
_atom_type_description
_atom_type_scat_dispersion_real
_atom_type_scat_dispersion_imag
_atom_type_scat_source
C C 0.0033 0.0016 'International Tables Vol C Tables 4.2.6.8 and 6.1.1.4'
H H 0.0000 0.0000 'International Tables Vol C Tables 4.2.6.8 and 6.1.1.4'
N N 0.0061 0.0033 'International Tables Vol C Tables 4.2.6.8 and 6.1.1.4'
O O 0.0106 0.0060 'International Tables Vol C Tables 4.2.6.8 and 6.1.1.4'
F F 0.0171 0.0103 'International Tables Vol C Tables 4.2.6.8 and 6.1.1.4'
Cl Cl 0.1484 0.1585 'International Tables Vol C Tables 4.2.6.8 and 6.1.1.4'
I I -0.4742 1.8119 'International Tables Vol C Tables 4.2.6.8 and 6.1.1.4'

loop_
_geom_angle_atom_site_label_1
_geom_angle_atom_site_label_2
_geom_angle_atom_site_label_3
_geom_angle
C36 O1 C35 118.3(4)
C11 N1 C13 119.6(5)
C11 N1 C14 123.8(5)
C13 N1 C14 116.4(5)
C25 N2 C27 120.2(5)
C25 N2 C28 121.9(4)
C27 N2 C28 117.8(4)
F1 C1 C6 119.8(6)
F1 C1 C2 116.7(6)
C6 C1 C2 123.4(7)
F2 C2 C3 120.7(7)
F2 C2 C1 120.3(7)
C3 C2 C1 118.9(7)
F3 C3 C4 120.6(7)
F3 C3 C2 119.3(7)
C4 C3 C2 120.0(7)
F4 C4 C3 119.6(6)
F4 C4 C5 120.6(6)
C3 C4 C5 119.8(6)
F5 C5 C4 117.7(6)
F5 C5 C6 119.6(5)
C4 C5 C6 122.7(6)
C1 C6 C5 115.0(6)
C1 C6 C7 126.5(6)
C5 C6 C7 118.4(6)
C8 C7 C6 127.8(6)
C8 C7 H7 116.1
C6 C7 H7 116.1
C7 C8 C9 122.7(6)
C7 C8 H8 118.7
C9 C8 H8 118.7
C10 C9 C12 115.6(5)
C10 C9 C8 121.4(5)
C12 C9 C8 123.0(5)
C11 C10 C9 121.3(6)
C11 C10 H10 119.3
C9 C10 H10 119.3
N1 C11 C10 121.1(5)
N1 C11 H11 119.5
C10 C11 H11 119.5
C13 C12 C9 120.8(5)
C13 C12 H12 119.6
C9 C12 H12 119.6
N1 C13 C12 121.6(5)
N1 C13 H13 119.2
C12 C13 H13 119.2
N1 C14 C34 115.7(4)
N1 C14 H14A 108.4
C34 C14 H14A 108.4
N1 C14 H14B 108.4
C34 C14 H14B 108.4
H14A C14 H14B 107.4
F6 C15 C16 117.6(5)
F6 C15 C20 119.8(5)
C16 C15 C20 122.6(6)
F7 C16 C15 120.4(6)
F7 C16 C17 119.7(6)
C15 C16 C17 119.9(6)
F8 C17 C18 120.1(6)
F8 C17 C16 120.3(6)
C18 C17 C16 119.6(6)
F9 C18 C17 120.0(6)
F9 C18 C19 120.4(6)
C17 C18 C19 119.6(6)
F10 C19 C18 117.6(5)
F10 C19 C20 119.2(5)
C18 C19 C20 123.2(6)
C15 C20 C19 115.1(5)
C15 C20 C21 125.7(5)
C19 C20 C21 119.2(5)
C22 C21 C20 127.2(6)
C22 C21 H21 116.4
C20 C21 H21 116.4
C21 C22 C23 123.0(5)
C21 C22 H22 118.5
C23 C22 H22 118.5
C24 C23 C26 117.1(5)
C24 C23 C22 119.7(5)
C26 C23 C22 123.2(5)
C25 C24 C23 120.4(5)
C25 C24 H24 119.8
C23 C24 H24 119.8
N2 C25 C24 120.9(5)
N2 C25 H25 119.5
C24 C25 H25 119.5
C27 C26 C23 120.3(5)
C27 C26 H26 119.9
C23 C26 H26 119.9
N2 C27 C26 121.0(5)
N2 C27 H27 119.5
C26 C27 H27 119.5
C37 C28 N2 114.1(4)
C37 C28 H28A 108.7
N2 C28 H28A 108.7
C37 C28 H28B 108.7
N2 C28 H28B 108.7
H28A C28 H28B 107.6
C30 C29 C41 110.4(4)
C30 C29 C43 108.5(5)
C41 C29 C43 108.0(5)
C30 C29 C42 111.1(5)
C41 C29 C42 109.6(5)
C43 C29 C42 109.2(5)
C35 C30 C31 116.9(5)
C35 C30 C29 121.8(5)
C31 C30 C29 121.3(5)
C30 C31 C32 123.4(5)
C30 C31 H31 118.3
C32 C31 H31 118.3
C33 C32 C31 117.2(5)
C33 C32 C44 121.7(5)
C31 C32 C44 120.6(5)
C34 C33 C32 121.2(5)
C34 C33 H33 119.4
C32 C33 H33 119.4
C35 C34 C33 119.6(5)
C35 C34 C14 120.8(5)
C33 C34 C14 119.1(5)
O1 C35 C34 114.9(5)
O1 C35 C30 123.4(5)
C34 C35 C30 121.6(5)
O1 C36 C41 123.4(5)
O1 C36 C37 115.1(5)
C41 C36 C37 121.4(5)
C38 C37 C36 119.0(5)
C38 C37 C28 120.1(5)
C36 C37 C28 120.6(5)
C37 C38 C39 122.0(5)
C37 C38 H38 119.0
C39 C38 H38 119.0
C38 C39 C40 116.8(5)
C38 C39 C48 119.0(5)
C40 C39 C48 124.1(5)
C41 C40 C39 123.5(5)
C41 C40 H40 118.3
C39 C40 H40 118.3
C36 C41 C40 117.1(5)
C36 C41 C29 121.6(5)
C40 C41 C29 121.2(5)
C29 C42 H42A 109.5
C29 C42 H42B 109.5
H42A C42 H42B 109.5
C29 C42 H42C 109.5
H42A C42 H42C 109.5
H42B C42 H42C 109.5
C29 C43 H43A 109.5
C29 C43 H43B 109.5
H43A C43 H43B 109.5
C29 C43 H43C 109.5
H43A C43 H43C 109.5
H43B C43 H43C 109.5
C45 C44 C46 110.3(5)
C45 C44 C47 107.7(5)
C46 C44 C47 108.2(5)
C45 C44 C32 111.0(5)
C46 C44 C32 108.0(5)
C47 C44 C32 111.5(5)
C44 C45 H45A 109.5
C44 C45 H45B 109.5
H45A C45 H45B 109.5
C44 C45 H45C 109.5
H45A C45 H45C 109.5
H45B C45 H45C 109.5
C44 C46 H46A 109.5
C44 C46 H46B 109.5
H46A C46 H46B 109.5
C44 C46 H46C 109.5
H46A C46 H46C 109.5
H46B C46 H46C 109.5
C44 C47 H47A 109.5
C44 C47 H47B 109.5
H47A C47 H47B 109.5
C44 C47 H47C 109.5
H47A C47 H47C 109.5
H47B C47 H47C 109.5
C49 C48 C39 110.3(5)
C49 C48 C51 110.3(6)
C39 C48 C51 112.3(5)
C49 C48 C50 107.8(6)
C39 C48 C50 108.6(5)
C51 C48 C50 107.5(6)
C48 C49 H49A 109.5
C48 C49 H49B 109.5
H49A C49 H49B 109.5
C48 C49 H49C 109.5
H49A C49 H49C 109.5
H49B C49 H49C 109.5
C48 C50 H50A 109.5
C48 C50 H50B 109.5
H50A C50 H50B 109.5
C48 C50 H50C 109.5
H50A C50 H50C 109.5
H50B C50 H50C 109.5
C48 C51 H51A 109.5
C48 C51 H51B 109.5
H51A C51 H51B 109.5
C48 C51 H51C 109.5
H51A C51 H51C 109.5
H51B C51 H51C 109.5
C96 O2 C95 114.5(4)
C73 N3 C71 120.4(5)
C73 N3 C74 123.3(5)
C71 N3 C74 115.9(5)
C87 N4 C85 120.7(7)
C87 N4 C88 122.3(6)
C85 N4 C88 116.8(7)
F11 C61 C62 117.1(7)
F11 C61 C66 119.1(7)
C62 C61 C66 123.8(8)
F12 C62 C61 122.0(8)
F12 C62 C63 119.4(7)
C61 C62 C63 118.6(8)
F13 C63 C64 120.1(9)
F13 C63 C62 120.4(8)
C64 C63 C62 119.5(7)
F14 C64 C63 119.4(7)
F14 C64 C65 120.6(8)
C63 C64 C65 120.0(8)
F15 C65 C66 119.8(6)
F15 C65 C64 117.2(7)
C66 C65 C64 122.9(8)
C65 C66 C61 115.2(7)
C65 C66 C67 125.2(7)
C61 C66 C67 119.5(7)
C68 C67 C66 125.6(7)
C68 C67 H67 117.2
C66 C67 H67 117.2
C67 C68 C69 122.0(6)
C67 C68 H68 119.0
C69 C68 H68 119.0
C70 C69 C72 116.9(6)
C70 C69 C68 123.2(6)
C72 C69 C68 120.0(6)
C71 C70 C69 120.5(6)
C71 C70 H70 119.7
C69 C70 H70 119.7
N3 C71 C70 120.6(5)
N3 C71 H71 119.7
C70 C71 H71 119.7
C73 C72 C69 120.8(6)
C73 C72 H72 119.6
C69 C72 H72 119.6
N3 C73 C72 120.8(6)
N3 C73 H73 119.6
C72 C73 H73 119.6
N3 C74 C94 114.5(5)
N3 C74 H74A 108.6
C94 C74 H74A 108.6
N3 C74 H74B 108.6
C94 C74 H74B 108.6
H74A C74 H74B 107.6
F16 C75 C76 117.9(9)
F16 C75 C80 119.3(7)
C76 C75 C80 122.8(9)
F17 C76 C75 121.1(9)
F17 C76 C77 119.5(7)
C75 C76 C77 119.4(9)
F18 C77 C78 119.7(8)
F18 C77 C76 119.7(8)
C78 C77 C76 120.6(7)
F19 C78 C77 120.5(7)
F19 C78 C79 120.8(8)
C77 C78 C79 118.6(8)
F20 C79 C78 116.3(8)
F20 C79 C80 121.3(7)
C78 C79 C80 122.3(8)
C75 C80 C79 116.2(7)
C75 C80 C81 118.7(9)
C79 C80 C81 125.1(9)
C82 C81 C80 129.3(12)
C82 C81 H81 115.3
C80 C81 H81 115.3
C81 C82 C83 126.3(11)
C81 C82 H82 116.9
C83 C82 H82 116.9
C86 C83 C84 119.4(9)
C86 C83 C82 119.3(9)
C84 C83 C82 121.2(9)
C83 C84 C85 119.9(7)
C83 C84 H84 120.1
C85 C84 H84 120.1
N4 C85 C84 116.6(8)
N4 C85 H85 121.7
C84 C85 H85 121.7
C83 C86 C87 120.6(10)
C83 C86 H86 119.7
C87 C86 H86 119.7
N4 C87 C86 122.8(8)
N4 C87 H87 118.6
C86 C87 H87 118.6
C97 C88 N4 113.9(5)
C97 C88 H88A 108.8
N4 C88 H88A 108.8
C97 C88 H88B 108.8
N4 C88 H88B 108.8
H88A C88 H88B 107.7
C90 C89 C101 107.0(5)
C90 C89 C103 112.2(5)
C101 C89 C103 112.2(5)
C90 C89 C102 108.2(5)
C101 C89 C102 108.5(5)
C103 C89 C102 108.7(5)
C95 C90 C91 117.0(6)
C95 C90 C89 118.3(5)
C91 C90 C89 124.6(5)
C92 C91 C90 123.0(6)
C92 C91 H91 118.5
C90 C91 H91 118.5
C93 C92 C91 117.5(5)
C93 C92 C104 122.1(6)
C91 C92 C104 120.4(6)
C92 C93 C94 121.8(6)
C92 C93 H93 119.1
C94 C93 H93 119.1
C95 C94 C93 118.0(5)
C95 C94 C74 122.3(5)
C93 C94 C74 119.4(5)
C90 C95 C94 122.4(5)
C90 C95 O2 120.9(5)
C94 C95 O2 116.7(5)
C101 C96 O2 122.2(5)
C101 C96 C97 121.3(5)
O2 C96 C97 116.5(5)
C98 C97 C96 118.5(5)
C98 C97 C88 120.1(5)
C96 C97 C88 121.3(5)
C97 C98 C99 121.5(5)
C97 C98 H98 119.2
C99 C98 H98 119.2
C100 C99 C98 117.4(5)
C100 C99 C108 122.0(5)
C98 C99 C108 120.6(6)
C101 C100 C99 122.7(5)
C101 C100 H100 118.6
C99 C100 H100 118.6
C96 C101 C100 118.6(5)
C96 C101 C89 117.6(5)
C100 C101 C89 123.7(5)
C89 C102 H10A 109.5
C89 C102 H10B 109.5
H10A C102 H10B 109.5
C89 C102 H10C 109.5
H10A C102 H10C 109.5
H10B C102 H10C 109.5
C89 C103 H10D 109.5
C89 C103 H10E 109.5
H10D C103 H10E 109.5
C89 C103 H10F 109.5
H10D C103 H10F 109.5
H10E C103 H10F 109.5
C107 C104 C105 108.6(6)
C107 C104 C106 109.1(6)
C105 C104 C106 109.0(6)
C107 C104 C92 111.9(6)
C105 C104 C92 107.6(5)
C106 C104 C92 110.6(6)
C104 C105 H10G 109.5
C104 C105 H10H 109.5
H10G C105 H10H 109.5
C104 C105 H10I 109.5
H10G C105 H10I 109.5
H10H C105 H10I 109.5
C104 C106 H10J 109.5
C104 C106 H10K 109.5
H10J C106 H10K 109.5
C104 C106 H10L 109.5
H10J C106 H10L 109.5
H10K C106 H10L 109.5
C104 C107 H10M 109.5
C104 C107 H10N 109.5
H10M C107 H10N 109.5
C104 C107 H10O 109.5
H10M C107 H10O 109.5
H10N C107 H10O 109.5
C109 C108 C110 108.8(7)
C109 C108 C111 106.9(6)
C110 C108 C111 110.0(8)
C109 C108 C99 110.8(5)
C110 C108 C99 108.7(6)
C111 C108 C99 111.7(6)
C108 C109 H10P 109.5
C108 C109 H10Q 109.5
H10P C109 H10Q 109.5
C108 C109 H10R 109.5
H10P C109 H10R 109.5
H10Q C109 H10R 109.5
C108 C110 H11A 109.5
C108 C110 H11B 109.5
H11A C110 H11B 109.5
C108 C110 H11C 109.5
H11A C110 H11C 109.5
H11B C110 H11C 109.5
C108 C111 H11D 109.5
C108 C111 H11E 109.5
H11D C111 H11E 109.5
C108 C111 H11F 109.5
H11D C111 H11F 109.5
H11E C111 H11F 109.5
I5 I4 I3 179.06(5)
I8 I7 I6 172.57(2)
Cl3 C121 Cl1 113.0(5)
Cl3 C121 Cl2 109.8(5)
Cl1 C121 Cl2 109.9(4)
Cl3 C121 H121 108.0
Cl1 C121 H121 108.0
Cl2 C121 H121 108.0
Cl5 C122 Cl4 109.9(4)
Cl5 C122 Cl6 110.8(4)
Cl4 C122 Cl6 109.2(4)
Cl5 C122 H122 109.0
Cl4 C122 H122 109.0
Cl6 C122 H122 109.0

loop_
_geom_bond_atom_site_label_1
_geom_bond_atom_site_label_2
_geom_bond_distance
F1 C1 1.348(8)
F2 C2 1.332(9)
F3 C3 1.337(8)
F4 C4 1.338(8)
F5 C5 1.337(7)
F6 C15 1.341(7)
F7 C16 1.336(7)
F8 C17 1.336(7)
F9 C18 1.343(7)
F10 C19 1.341(7)
O1 C36 1.375(6)
O1 C35 1.381(6)
N1 C11 1.334(7)
N1 C13 1.348(7)
N1 C14 1.487(7)
N2 C25 1.339(7)
N2 C27 1.349(7)
N2 C28 1.495(7)
C1 C6 1.370(9)
C1 C2 1.393(10)
C2 C3 1.373(11)
C3 C4 1.357(10)
C4 C5 1.381(9)
C5 C6 1.400(9)
C6 C7 1.461(8)
C7 C8 1.326(8)
C7 H7 0.9500
C8 C9 1.463(8)
C8 H8 0.9500
C9 C10 1.395(8)
C9 C12 1.407(8)
C10 C11 1.369(8)
C10 H10 0.9500
C11 H11 0.9500
C12 C13 1.356(9)
C12 H12 0.9500
C13 H13 0.9500
C14 C34 1.505(7)
C14 H14A 0.9900
C14 H14B 0.9900
C15 C16 1.374(9)
C15 C20 1.391(8)
C16 C17 1.379(9)
C17 C18 1.369(9)
C18 C19 1.371(9)
C19 C20 1.398(8)
C20 C21 1.453(8)
C21 C22 1.333(8)
C21 H21 0.9500
C22 C23 1.468(8)
C22 H22 0.9500
C23 C24 1.391(8)
C23 C26 1.400(8)
C24 C25 1.369(8)
C24 H24 0.9500
C25 H25 0.9500
C26 C27 1.360(8)
C26 H26 0.9500
C27 H27 0.9500
C28 C37 1.493(7)
C28 H28A 0.9900
C28 H28B 0.9900
C29 C30 1.523(8)
C29 C41 1.532(8)
C29 C43 1.548(8)
C29 C42 1.551(8)
C30 C35 1.393(7)
C30 C31 1.394(8)
C31 C32 1.400(8)
C31 H31 0.9500
C32 C33 1.390(8)
C32 C44 1.542(8)
C33 C34 1.389(8)
C33 H33 0.9500
C34 C35 1.387(7)
C36 C41 1.392(7)
C36 C37 1.399(8)
C37 C38 1.389(8)
C38 C39 1.394(8)
C38 H38 0.9500
C39 C40 1.399(8)
C39 C48 1.517(8)
C40 C41 1.398(8)
C40 H40 0.9500
C42 H42A 0.9800
C42 H42B 0.9800
C42 H42C 0.9800
C43 H43A 0.9800
C43 H43B 0.9800
C43 H43C 0.9800
C44 C45 1.526(8)
C44 C46 1.527(9)
C44 C47 1.538(8)
C45 H45A 0.9800
C45 H45B 0.9800
C45 H45C 0.9800
C46 H46A 0.9800
C46 H46B 0.9800
C46 H46C 0.9800
C47 H47A 0.9800
C47 H47B 0.9800
C47 H47C 0.9800
C48 C49 1.511(9)
C48 C51 1.526(9)
C48 C50 1.553(10)
C49 H49A 0.9800
C49 H49B 0.9800
C49 H49C 0.9800
C50 H50A 0.9800
C50 H50B 0.9800
C50 H50C 0.9800
C51 H51A 0.9800
C51 H51B 0.9800
C51 H51C 0.9800
F11 C61 1.335(9)
F12 C62 1.338(9)
F13 C63 1.342(8)
F14 C64 1.331(9)
F15 C65 1.354(9)
F16 C75 1.341(10)
F17 C76 1.335(10)
F18 C77 1.338(8)
F19 C78 1.334(10)
F20 C79 1.344(9)
O2 C96 1.383(6)
O2 C95 1.398(6)
N3 C73 1.332(7)
N3 C71 1.348(7)
N3 C74 1.498(7)
N4 C87 1.337(10)
N4 C85 1.348(9)
N4 C88 1.508(8)
C61 C62 1.372(10)
C61 C66 1.384(10)
C62 C63 1.386(13)
C63 C64 1.364(12)
C64 C65 1.378(10)
C65 C66 1.376(11)
C66 C67 1.471(9)
C67 C68 1.339(9)
C67 H67 0.9500
C68 C69 1.469(9)
C68 H68 0.9500
C69 C70 1.384(9)
C69 C72 1.396(9)
C70 C71 1.376(8)
C70 H70 0.9500
C71 H71 0.9500
C72 C73 1.366(9)
C72 H72 0.9500
C73 H73 0.9500
C74 C94 1.502(8)
C74 H74A 0.9900
C74 H74B 0.9900
C75 C76 1.364(11)
C75 C80 1.378(12)
C76 C77 1.377(13)
C77 C78 1.369(12)
C78 C79 1.387(10)
C79 C80 1.393(11)
C80 C81 1.482(11)
C81 C82 1.190(12)
C81 H81 0.9500
C82 C83 1.543(13)
C82 H82 0.9500
C83 C86 1.316(13)
C83 C84 1.387(13)
C84 C85 1.470(12)
C84 H84 0.9500
C85 H85 0.9500
C86 C87 1.371(10)
C86 H86 0.9500
C87 H87 0.9500
C88 C97 1.491(8)
C88 H88A 0.9900
C88 H88B 0.9900
C89 C90 1.511(9)
C89 C101 1.527(8)
C89 C103 1.535(9)
C89 C102 1.561(9)
C90 C95 1.382(8)
C90 C91 1.393(8)
C91 C92 1.387(9)
C91 H91 0.9500
C92 C93 1.382(9)
C92 C104 1.534(8)
C93 C94 1.397(8)
C93 H93 0.9500
C94 C95 1.385(8)
C96 C101 1.377(8)
C96 C97 1.406(8)
C97 C98 1.387(8)
C98 C99 1.405(8)
C98 H98 0.9500
C99 C100 1.388(8)
C99 C108 1.537(8)
C100 C101 1.383(8)
C100 H100 0.9500
C102 H10A 0.9800
C102 H10B 0.9800
C102 H10C 0.9800
C103 H10D 0.9800
C103 H10E 0.9800
C103 H10F 0.9800
C104 C107 1.518(10)
C104 C105 1.530(9)
C104 C106 1.534(10)
C105 H10G 0.9800
C105 H10H 0.9800
C105 H10I 0.9800
C106 H10J 0.9800
C106 H10K 0.9800
C106 H10L 0.9800
C107 H10M 0.9800
C107 H10N 0.9800
C107 H10O 0.9800
C108 C109 1.526(10)
C108 C110 1.527(11)
C108 C111 1.530(11)
C109 H10P 0.9800
C109 H10Q 0.9800
C109 H10R 0.9800
C110 H11A 0.9800
C110 H11B 0.9800
C110 H11C 0.9800
C111 H11D 0.9800
C111 H11E 0.9800
C111 H11F 0.9800
I3 I4 2.9070(9)
I4 I5 2.8966(9)
I6 I7 2.9767(10)
I7 I8 2.8631(11)
C121 Cl3 1.732(8)
C121 Cl1 1.743(9)
C121 Cl2 1.756(8)
C121 H121 1.0000
C122 Cl5 1.749(8)
C122 Cl4 1.754(8)
C122 Cl6 1.763(8)
C122 H122 1.0000

loop_
_geom_torsion_atom_site_label_1
_geom_torsion_atom_site_label_2
_geom_torsion_atom_site_label_3
_geom_torsion_atom_site_label_4
_geom_torsion
F1 C1 C2 F2 0.2(13)
C6 C1 C2 F2 179.8(8)
F1 C1 C2 C3 -178.2(8)
C6 C1 C2 C3 1.4(14)
F2 C2 C3 F3 1.2(14)
C1 C2 C3 F3 179.7(8)
F2 C2 C3 C4 179.2(8)
C1 C2 C3 C4 -2.4(14)
F3 C3 C4 F4 0.0(12)
C2 C3 C4 F4 -178.0(8)
F3 C3 C4 C5 -178.6(7)
C2 C3 C4 C5 3.5(13)
F4 C4 C5 F5 0.1(10)
C3 C4 C5 F5 178.6(7)
F4 C4 C5 C6 177.8(6)
C3 C4 C5 C6 -3.7(11)
F1 C1 C6 C5 178.1(7)
C2 C1 C6 C5 -1.4(12)
F1 C1 C6 C7 -0.4(12)
C2 C1 C6 C7 -179.9(8)
F5 C5 C6 C1 -179.7(6)
C4 C5 C6 C1 2.6(10)
F5 C5 C6 C7 -1.1(9)
C4 C5 C6 C7 -178.8(6)
C1 C6 C7 C8 -14.6(12)
C5 C6 C7 C8 167.0(7)
C6 C7 C8 C9 179.5(6)
C7 C8 C9 C10 -176.9(6)
C7 C8 C9 C12 1.8(10)
C12 C9 C10 C11 -3.4(9)
C8 C9 C10 C11 175.4(6)
C13 N1 C11 C10 1.5(9)
C14 N1 C11 C10 -172.3(5)
C9 C10 C11 N1 1.1(9)
C10 C9 C12 C13 3.4(9)
C8 C9 C12 C13 -175.5(6)
C11 N1 C13 C12 -1.6(9)
C14 N1 C13 C12 172.7(6)
C9 C12 C13 N1 -1.0(10)
C11 N1 C14 C34 -3.8(8)
C13 N1 C14 C34 -177.7(5)
F6 C15 C16 F7 0.9(10)
C20 C15 C16 F7 179.3(7)
F6 C15 C16 C17 -177.0(7)
C20 C15 C16 C17 1.4(11)
F7 C16 C17 F8 0.0(12)
C15 C16 C17 F8 177.9(7)
F7 C16 C17 C18 -178.9(7)
C15 C16 C17 C18 -1.0(12)
F8 C17 C18 F9 1.3(12)
C16 C17 C18 F9 -179.8(7)
F8 C17 C18 C19 -178.1(7)
C16 C17 C18 C19 0.9(12)
F9 C18 C19 F10 0.4(11)
C17 C18 C19 F10 179.7(7)
F9 C18 C19 C20 179.5(7)
C17 C18 C19 C20 -1.1(12)
F6 C15 C20 C19 176.8(6)
C16 C15 C20 C19 -1.6(10)
F6 C15 C20 C21 -0.9(10)
C16 C15 C20 C21 -179.2(6)
F10 C19 C20 C15 -179.4(6)
C18 C19 C20 C15 1.4(10)
F10 C19 C20 C21 -1.6(9)
C18 C19 C20 C21 179.2(6)
C15 C20 C21 C22 -19.0(10)
C19 C20 C21 C22 163.5(7)
C20 C21 C22 C23 -175.6(6)
C21 C22 C23 C24 165.7(6)
C21 C22 C23 C26 -13.8(9)
C26 C23 C24 C25 1.5(9)
C22 C23 C24 C25 -178.0(6)
C27 N2 C25 C24 1.2(9)
C28 N2 C25 C24 176.6(5)
C23 C24 C25 N2 -2.1(9)
C24 C23 C26 C27 -0.1(9)
C22 C23 C26 C27 179.3(6)
C25 N2 C27 C26 0.2(9)
C28 N2 C27 C26 -175.4(5)
C23 C26 C27 N2 -0.7(9)
C25 N2 C28 C37 25.3(7)
C27 N2 C28 C37 -159.2(5)
C41 C29 C30 C35 -7.1(7)
C43 C29 C30 C35 -125.2(6)
C42 C29 C30 C35 114.8(6)
C41 C29 C30 C31 170.7(5)
C43 C29 C30 C31 52.5(7)
C42 C29 C30 C31 -67.5(7)
C35 C30 C31 C32 -0.1(8)
C29 C30 C31 C32 -178.0(5)
C30 C31 C32 C33 -1.3(8)
C30 C31 C32 C44 171.7(5)
C31 C32 C33 C34 1.8(8)
C44 C32 C33 C34 -171.1(5)
C32 C33 C34 C35 -0.9(8)
C32 C33 C34 C14 171.6(5)
N1 C14 C34 C35 -84.1(7)
N1 C14 C34 C33 103.5(6)
C36 O1 C35 C34 -169.7(5)
C36 O1 C35 C30 7.5(8)
C33 C34 C35 O1 176.6(5)
C14 C34 C35 O1 4.3(8)
C33 C34 C35 C30 -0.7(8)
C14 C34 C35 C30 -173.0(5)
C31 C30 C35 O1 -175.9(5)
C29 C30 C35 O1 2.0(8)
C31 C30 C35 C34 1.1(8)
C29 C30 C35 C34 179.0(5)
C35 O1 C36 C41 -11.4(8)
C35 O1 C36 C37 166.5(5)
O1 C36 C37 C38 177.7(5)
C41 C36 C37 C38 -4.3(8)
O1 C36 C37 C28 -9.0(7)
C41 C36 C37 C28 169.0(5)
N2 C28 C37 C38 -108.2(6)
N2 C28 C37 C36 78.5(6)
C36 C37 C38 C39 0.9(9)
C28 C37 C38 C39 -172.4(5)
C37 C38 C39 C40 1.9(9)
C37 C38 C39 C48 179.7(5)
C38 C39 C40 C41 -1.6(9)
C48 C39 C40 C41 -179.3(6)
O1 C36 C41 C40 -177.6(5)
C37 C36 C41 C40 4.6(8)
O1 C36 C41 C29 5.7(8)
C37 C36 C41 C29 -172.1(5)
C39 C40 C41 C36 -1.6(9)
C39 C40 C41 C29 175.1(5)
C30 C29 C41 C36 3.4(7)
C43 C29 C41 C36 121.9(6)
C42 C29 C41 C36 -119.3(6)
C30 C29 C41 C40 -173.1(5)
C43 C29 C41 C40 -54.6(7)
C42 C29 C41 C40 64.2(7)
C33 C32 C44 C45 -140.5(6)
C31 C32 C44 C45 46.8(7)
C33 C32 C44 C46 98.5(6)
C31 C32 C44 C46 -74.3(7)
C33 C32 C44 C47 -20.3(8)
C31 C32 C44 C47 167.0(5)
C38 C39 C48 C49 57.7(8)
C40 C39 C48 C49 -124.6(7)
C38 C39 C48 C51 -178.8(6)
C40 C39 C48 C51 -1.2(9)
C38 C39 C48 C50 -60.1(7)
C40 C39 C48 C50 117.5(7)
F11 C61 C62 F12 1.5(11)
C66 C61 C62 F12 -177.6(7)
F11 C61 C62 C63 179.9(7)
C66 C61 C62 C63 0.8(12)
F12 C62 C63 F13 -1.0(11)
C61 C62 C63 F13 -179.5(7)
F12 C62 C63 C64 178.0(7)
C61 C62 C63 C64 -0.5(12)
F13 C63 C64 F14 -1.2(11)
C62 C63 C64 F14 179.8(7)
F13 C63 C64 C65 178.6(7)
C62 C63 C64 C65 -0.5(12)
F14 C64 C65 F15 -2.6(10)
C63 C64 C65 F15 177.7(7)
F14 C64 C65 C66 -179.1(7)
C63 C64 C65 C66 1.2(11)
F15 C65 C66 C61 -177.2(6)
C64 C65 C66 C61 -0.8(10)
F15 C65 C66 C67 -1.5(10)
C64 C65 C66 C67 175.0(6)
F11 C61 C66 C65 -179.3(6)
C62 C61 C66 C65 -0.2(10)
F11 C61 C66 C67 4.7(10)
C62 C61 C66 C67 -176.2(7)
C65 C66 C67 C68 28.5(10)
C61 C66 C67 C68 -155.9(7)
C66 C67 C68 C69 -177.7(6)
C67 C68 C69 C70 11.9(9)
C67 C68 C69 C72 -168.6(6)
C72 C69 C70 C71 -0.9(9)
C68 C69 C70 C71 178.6(6)
C73 N3 C71 C70 1.3(8)
C74 N3 C71 C70 174.3(5)
C69 C70 C71 N3 0.3(9)
C70 C69 C72 C73 0.1(9)
C68 C69 C72 C73 -179.5(6)
C71 N3 C73 C72 -2.2(9)
C74 N3 C73 C72 -174.6(6)
C69 C72 C73 N3 1.5(10)
C73 N3 C74 C94 -31.0(7)
C71 N3 C74 C94 156.3(5)
F16 C75 C76 F17 1.6(13)
C80 C75 C76 F17 -178.5(8)
F16 C75 C76 C77 -178.6(8)
C80 C75 C76 C77 1.2(13)
F17 C76 C77 F18 -1.2(13)
C75 C76 C77 F18 179.0(8)
F17 C76 C77 C78 178.8(8)
C75 C76 C77 C78 -1.0(13)
F18 C77 C78 F19 1.2(12)
C76 C77 C78 F19 -178.8(8)
F18 C77 C78 C79 179.5(7)
C76 C77 C78 C79 -0.5(12)
F19 C78 C79 F20 -0.7(10)
C77 C78 C79 F20 -179.1(7)
F19 C78 C79 C80 -179.9(7)
C77 C78 C79 C80 1.7(11)
F16 C75 C80 C79 179.7(7)
C76 C75 C80 C79 -0.1(12)
F16 C75 C80 C81 0.6(11)
C76 C75 C80 C81 -179.2(7)
F20 C79 C80 C75 179.4(6)
C78 C79 C80 C75 -1.4(11)
F20 C79 C80 C81 -1.6(11)
C78 C79 C80 C81 177.6(7)
C75 C80 C81 C82 176.0(9)
C79 C80 C81 C82 -3.0(14)
C80 C81 C82 C83 -176.7(7)
C81 C82 C83 C86 174.4(9)
C81 C82 C83 C84 -3.2(13)
C86 C83 C84 C85 -0.7(11)
C82 C83 C84 C85 176.8(6)
C87 N4 C85 C84 0.4(9)
C88 N4 C85 C84 -174.8(5)
C83 C84 C85 N4 -0.7(9)
C84 C83 C86 C87 2.4(12)
C82 C83 C86 C87 -175.2(7)
C85 N4 C87 C86 1.2(10)
C88 N4 C87 C86 176.2(6)
C83 C86 C87 N4 -2.7(12)
C87 N4 C88 C97 8.8(8)
C85 N4 C88 C97 -176.1(5)
C101 C89 C90 C95 -39.7(7)
C103 C89 C90 C95 -163.1(5)
C102 C89 C90 C95 77.0(6)
C101 C89 C90 C91 143.2(6)
C103 C89 C90 C91 19.8(8)
C102 C89 C90 C91 -100.1(7)
C95 C90 C91 C92 -2.0(9)
C89 C90 C91 C92 175.1(6)
C90 C91 C92 C93 -2.9(9)
C90 C91 C92 C104 174.6(6)
C91 C92 C93 C94 5.1(9)
C104 C92 C93 C94 -172.4(6)
C92 C93 C94 C95 -2.4(9)
C92 C93 C94 C74 171.8(5)
N3 C74 C94 C95 -67.2(7)
N3 C74 C94 C93 118.9(6)
C91 C90 C95 C94 5.0(8)
C89 C90 C95 C94 -172.4(5)
C91 C90 C95 O2 -172.7(5)
C89 C90 C95 O2 10.0(8)
C93 C94 C95 C90 -2.9(8)
C74 C94 C95 C90 -176.9(5)
C93 C94 C95 O2 174.8(5)
C74 C94 C95 O2 0.8(8)
C96 O2 C95 C90 26.9(7)
C96 O2 C95 C94 -150.8(5)
C95 O2 C96 C101 -31.0(7)
C95 O2 C96 C97 147.8(5)
C101 C96 C97 C98 -1.5(9)
O2 C96 C97 C98 179.7(5)
C101 C96 C97 C88 174.3(5)
O2 C96 C97 C88 -4.5(8)
N4 C88 C97 C98 -108.8(6)
N4 C88 C97 C96 75.5(7)
C96 C97 C98 C99 1.3(9)
C88 C97 C98 C99 -174.6(6)
C97 C98 C99 C100 -0.2(9)
C97 C98 C99 C108 177.4(6)
C98 C99 C100 C101 -0.7(9)
C108 C99 C100 C101 -178.3(6)
O2 C96 C101 C100 179.4(5)
C97 C96 C101 C100 0.6(9)
O2 C96 C101 C89 -2.4(8)
C97 C96 C101 C89 178.8(5)
C99 C100 C101 C96 0.5(9)
C99 C100 C101 C89 -177.6(6)
C90 C89 C101 C96 35.9(7)
C103 C89 C101 C96 159.4(6)
C102 C89 C101 C96 -80.6(7)
C90 C89 C101 C100 -145.9(6)
C103 C89 C101 C100 -22.5(8)
C102 C89 C101 C100 97.6(7)
C93 C92 C104 C107 -9.0(9)
C91 C92 C104 C107 173.6(6)
C93 C92 C104 C105 110.2(7)
C91 C92 C104 C105 -67.2(8)
C93 C92 C104 C106 -130.8(7)
C91 C92 C104 C106 51.8(8)
C100 C99 C108 C109 -142.7(7)
C98 C99 C108 C109 39.8(9)
C100 C99 C108 C110 97.9(8)
C98 C99 C108 C110 -79.6(9)
C100 C99 C108 C111 -23.7(9)
C98 C99 C108 C111 158.8(7)
